data_4330728
loop_
_publ_author_name
'Fergus R. Knight'
'Rebecca A. M. Randall'
'Kasun S. Athukorala Arachchige'
'Lucy Wakefield'
'John M. Griffin'
'Sharon E. Ashbrook'
'Michael B\"uhl'
'Alexandra M. Z. Slawin'
'J. Derek Woollins'

_publ_contact_author_email frk@st-and.ac.uk
_publ_contact_author_name 'F R KNIGHT'
_publ_section_title
;
 Noncovalent Interactions in Peri-Substituted Chalconium Acenaphthene and
 Naphthalene Salts: A Combined Experimental, Crystallographic,
 Computational, and Solid-State NMR Study
;
_journal_name_full 'Inorganic Chemistry'
_journal_page_first 11087
_journal_page_last 11097
_journal_paper_doi 10.1021/ic301627y
_journal_volume 51
_journal_year 2012
_chemical_formula_moiety 'C20 H16 Br F3 O3 S Te'
_chemical_formula_sum 'C20 H16 Br F3 O3 S Te'
_chemical_formula_weight 600.90
_space_group_IT_number 2
_symmetry_cell_setting triclinic
_symmetry_Int_Tables_number 2
_symmetry_space_group_name_Hall '-P 1'
_symmetry_space_group_name_H-M 'P -1'
_atom_sites_solution_hydrogens geom
_atom_sites_solution_primary direct
_atom_sites_solution_secondary difmap
_cell_angle_alpha 104.772(11)
_cell_angle_beta 91.412(7)
_cell_angle_gamma 99.524(11)
_cell_formula_units_Z 2
_cell_length_a 8.1722(17)
_cell_length_b 11.151(3)
_cell_length_c 12.110(3)
_cell_measurement_reflns_used 1792
_cell_measurement_temperature 125
_cell_measurement_theta_max 32.58
_cell_measurement_theta_min 1.74
_cell_volume 1049.8(4)
_computing_cell_refinement 'CrystalClear-SM Expert 2.0 r6'
_computing_data_collection 'CrystalClear-SM Expert 2.0 r6 (Rigaku, 2010)'
_computing_data_reduction 'CrystalClear-SM Expert 2.0 r6'
_computing_molecular_graphics 'CrystalStructure 4.0'
_computing_publication_material 'CrystalStructure 4.0 (Rigaku, 2010)'
_computing_structure_refinement 'SHELXL97 (Sheldrick, 2008)'
_computing_structure_solution 'SHELXS97 (Sheldrick, 2008)'
_diffrn_ambient_temperature 125
_diffrn_detector_area_resol_mean 13.653
_diffrn_measured_fraction_theta_full 1.000
_diffrn_measured_fraction_theta_max 0.904
_diffrn_measurement_device_type 'Rigaku SCX mini'
_diffrn_measurement_method \w
_diffrn_radiation_type 'Mo K\a'
_diffrn_radiation_wavelength 0.71075
_diffrn_reflns_av_R_equivalents 0.1398
_diffrn_reflns_limit_h_max 11
_diffrn_reflns_limit_h_min -11
_diffrn_reflns_limit_k_max 16
_diffrn_reflns_limit_k_min -15
_diffrn_reflns_limit_l_max 16
_diffrn_reflns_limit_l_min -17
_diffrn_reflns_number 13863
_diffrn_reflns_theta_full 25.00
_diffrn_reflns_theta_max 32.34
_diffrn_standards_number 0
_exptl_absorpt_coefficient_mu 3.470
_exptl_absorpt_correction_T_max 0.933
_exptl_absorpt_correction_T_min 0.755
_exptl_absorpt_correction_type multi-scan
_exptl_absorpt_process_details 'REQAB (Rigaku, 1998)'
_exptl_crystal_colour colorless
_exptl_crystal_density_diffrn 1.901
_exptl_crystal_description chip
_exptl_crystal_F_000 580.00
_exptl_crystal_size_max 0.090
_exptl_crystal_size_mid 0.080
_exptl_crystal_size_min 0.020
_refine_diff_density_max 1.670
_refine_diff_density_min -1.190
_refine_ls_extinction_method none
_refine_ls_goodness_of_fit_ref 1.031
_refine_ls_hydrogen_treatment constr
_refine_ls_number_parameters 262
_refine_ls_number_reflns 6785
_refine_ls_number_restraints 0
_refine_ls_R_factor_gt 0.0867
_refine_ls_shift/su_max 0.000
_refine_ls_structure_factor_coef Fsqd
_refine_ls_weighting_details 'w = 1/[\s^2^(Fo^2^)+(0.0251P)^2^+0.0000P] where P=(Fo^2^+2Fc^2^)/3'
_refine_ls_weighting_scheme calc
_refine_ls_wR_factor_ref 0.1583
_reflns_number_gt 2828
_reflns_number_total 6785
_reflns_threshold_expression F^2^>2.0\s(F^2^)
_cod_data_source_file ic301627y_si_001_12.cif
_cod_data_source_block Ferg112-2
_cod_original_cell_volume 1049.8(5)
_cod_database_code 4330728

loop_
_symmetry_equiv_pos_site_id
_symmetry_equiv_pos_as_xyz
1 +X,+Y,+Z
2 -X,-Y,-Z

loop_
_atom_site_label
_atom_site_type_symbol
_atom_site_fract_x
_atom_site_fract_y
_atom_site_fract_z
_atom_site_U_iso_or_equiv
_atom_site_adp_type
_atom_site_occupancy
_atom_site_symmetry_multiplicity
_atom_site_calc_flag
_atom_site_refinement_flags
Te1 Te 0.18539(8) 0.31083(6) 0.37732(5) 0.02451(18) Uani 1.0 2 d .
Br1 Br 0.01545(12) 0.01805(9) 0.36135(8) 0.0275(3) Uani 1.0 2 d .
S1 S -0.1156(3) -0.4745(3) 0.2958(3) 0.0296(6) Uani 1.0 2 d .
F1 F -0.3245(9) -0.3765(6) 0.1926(6) 0.063(2) Uani 1.0 2 d .
F2 F -0.1457(8) -0.4585(6) 0.0828(5) 0.0510(18) Uani 1.0 2 d .
F3 F -0.3514(8) -0.5775(6) 0.1319(5) 0.0549(19) Uani 1.0 2 d .
O1 O -0.0038(9) -0.3547(6) 0.3230(6) 0.044(2) Uani 1.0 2 d .
O2 O -0.0370(9) -0.5832(7) 0.2546(6) 0.046(2) Uani 1.0 2 d .
O3 O -0.2377(9) -0.4888(7) 0.3784(6) 0.0405(19) Uani 1.0 2 d .
C1 C 0.2087(11) 0.2090(10) 0.2035(8) 0.028(3) Uani 1.0 2 d .
C2 C 0.2730(12) 0.2833(9) 0.1331(8) 0.027(3) Uani 1.0 2 d .
C3 C 0.3147(13) 0.2283(10) 0.0194(9) 0.037(3) Uani 1.0 2 d .
C4 C 0.2969(11) 0.1005(9) -0.0200(8) 0.027(3) Uani 1.0 2 d .
C5 C 0.2272(11) 0.0236(9) 0.0503(8) 0.025(3) Uani 1.0 2 d .
C6 C 0.2103(12) -0.1061(9) -0.0050(8) 0.030(3) Uani 1.0 2 d .
C7 C 0.1459(13) -0.1912(10) 0.0485(9) 0.040(3) Uani 1.0 2 d .
C8 C 0.0930(13) -0.1492(9) 0.1622(9) 0.035(3) Uani 1.0 2 d .
C9 C 0.1081(12) -0.0221(9) 0.2152(8) 0.026(3) Uani 1.0 2 d .
C10 C 0.1796(10) 0.0726(8) 0.1635(8) 0.021(2) Uani 1.0 2 d .
C11 C 0.3373(12) 0.0181(10) -0.1318(8) 0.034(3) Uani 1.0 2 d .
C12 C 0.2766(13) -0.1175(10) -0.1220(8) 0.035(3) Uani 1.0 2 d .
C13 C 0.3819(11) 0.2431(8) 0.4466(8) 0.024(3) Uani 1.0 2 d .
C14 C 0.5270(12) 0.2368(9) 0.3917(8) 0.030(3) Uani 1.0 2 d .
C15 C 0.6583(13) 0.1981(10) 0.4400(8) 0.035(3) Uani 1.0 2 d .
C16 C 0.6455(14) 0.1675(9) 0.5447(9) 0.039(3) Uani 1.0 2 d .
C17 C 0.4976(12) 0.1752(9) 0.5978(8) 0.029(3) Uani 1.0 2 d .
C18 C 0.3641(13) 0.2130(8) 0.5496(9) 0.033(3) Uani 1.0 2 d .
C19 C 0.3343(11) 0.4822(8) 0.3707(8) 0.029(3) Uani 1.0 2 d .
C20 C -0.2380(14) -0.4726(11) 0.1701(10) 0.040(3) Uani 1.0 2 d .
H2 H 0.2895 0.3724 0.1609 0.0328 Uiso 1.0 2 calc R
H3 H 0.3547 0.2807 -0.0284 0.0450 Uiso 1.0 2 calc R
H7 H 0.1349 -0.2787 0.0122 0.0475 Uiso 1.0 2 calc R
H8 H 0.0473 -0.2095 0.2012 0.0423 Uiso 1.0 2 calc R
H11 H 0.3882 0.0435 -0.1938 0.0409 Uiso 1.0 2 calc R
H12 H 0.2803 -0.1934 -0.1787 0.0420 Uiso 1.0 2 calc R
H14 H 0.5373 0.2587 0.3211 0.0361 Uiso 1.0 2 calc R
H15 H 0.7577 0.1925 0.4015 0.0424 Uiso 1.0 2 calc R
H16 H 0.7354 0.1420 0.5785 0.0470 Uiso 1.0 2 calc R
H17 H 0.4868 0.1543 0.6689 0.0346 Uiso 1.0 2 calc R
H18 H 0.2636 0.2179 0.5871 0.0391 Uiso 1.0 2 calc R
H19A H 0.4254 0.4646 0.3214 0.0347 Uiso 1.0 2 calc R
H19B H 0.3802 0.5293 0.4480 0.0347 Uiso 1.0 2 calc R
H19C H 0.2664 0.5322 0.3396 0.0347 Uiso 1.0 2 calc R

loop_
_atom_site_aniso_label
_atom_site_aniso_U_11
_atom_site_aniso_U_22
_atom_site_aniso_U_33
_atom_site_aniso_U_12
_atom_site_aniso_U_13
_atom_site_aniso_U_23
Te1 0.0241(4) 0.0228(4) 0.0256(4) 0.0057(3) 0.0005(3) 0.0035(3)
Br1 0.0304(6) 0.0259(6) 0.0254(6) 0.0040(5) 0.0053(5) 0.0056(5)
S1 0.0292(14) 0.0276(14) 0.0342(15) 0.0066(12) 0.0022(12) 0.0112(12)
F1 0.095(6) 0.068(5) 0.039(4) 0.053(5) 0.006(4) 0.014(4)
F2 0.060(5) 0.060(5) 0.038(4) 0.019(4) 0.014(4) 0.015(4)
F3 0.048(4) 0.056(5) 0.048(5) -0.009(4) -0.015(4) 0.006(4)
O1 0.053(5) 0.027(5) 0.050(5) -0.003(4) 0.001(4) 0.013(4)
O2 0.047(5) 0.037(5) 0.052(5) 0.019(4) -0.004(4) 0.003(4)
O3 0.041(5) 0.042(5) 0.041(5) 0.006(4) 0.012(4) 0.015(4)
C1 0.022(5) 0.048(7) 0.010(5) 0.003(5) -0.004(4) 0.006(5)
C2 0.039(6) 0.028(6) 0.022(6) 0.008(5) -0.007(5) 0.016(5)
C3 0.049(7) 0.036(7) 0.031(6) -0.000(6) 0.007(6) 0.020(6)
C4 0.023(5) 0.032(6) 0.029(6) 0.003(5) -0.003(5) 0.015(5)
C5 0.017(5) 0.029(6) 0.026(6) -0.004(5) 0.004(5) 0.008(5)
C6 0.037(6) 0.021(6) 0.023(6) 0.004(5) 0.001(5) -0.008(5)
C7 0.053(8) 0.022(6) 0.037(7) 0.001(6) 0.020(6) -0.001(5)
C8 0.051(7) 0.020(6) 0.029(6) 0.003(5) 0.012(6) -0.002(5)
C9 0.028(6) 0.030(6) 0.024(6) 0.008(5) 0.005(5) 0.010(5)
C10 0.014(5) 0.021(5) 0.030(6) 0.004(4) -0.005(4) 0.007(5)
C11 0.044(7) 0.039(7) 0.013(5) -0.001(6) 0.007(5) 0.001(5)
C12 0.056(7) 0.037(7) 0.006(5) 0.010(6) 0.000(5) -0.005(5)
C13 0.022(5) 0.011(5) 0.036(6) 0.004(4) 0.006(5) 0.002(5)
C14 0.025(6) 0.038(7) 0.025(6) 0.004(5) -0.000(5) 0.005(5)
C15 0.032(6) 0.054(8) 0.023(6) 0.015(6) 0.000(5) 0.010(6)
C16 0.051(8) 0.029(6) 0.040(7) 0.022(6) -0.002(6) 0.005(6)
C17 0.043(7) 0.022(6) 0.021(6) 0.007(5) -0.002(5) 0.004(5)
C18 0.033(6) 0.019(6) 0.040(7) -0.001(5) -0.010(5) 0.004(5)
C19 0.029(6) 0.024(6) 0.032(6) 0.013(5) -0.003(5) 0.000(5)
C20 0.040(7) 0.044(8) 0.038(7) 0.024(6) -0.001(6) 0.003(6)

loop_
_atom_type_symbol
_atom_type_description
_atom_type_scat_dispersion_real
_atom_type_scat_dispersion_imag
_atom_type_scat_source
C C 0.0033 0.0016
;
International Tables for Crystallography
(1992, Vol. C, Tables 4.2.6.8 and 6.1.1.4)
;
H H 0.0000 0.0000
;
International Tables for Crystallography
(1992, Vol. C, Table 6.1.1.4)
;
Br Br -0.2901 2.4595
;
International Tables for Crystallography
(1992, Vol. C, Tables 4.2.6.8 and 6.1.1.4)
;
Te Te -0.5308 1.6751
;
International Tables for Crystallography
(1992, Vol. C, Tables 4.2.6.8 and 6.1.1.4)
;
F F 0.0171 0.0103
;
International Tables for Crystallography
(1992, Vol. C, Tables 4.2.6.8 and 6.1.1.4)
;
S S 0.1246 0.1234
;
International Tables for Crystallography
(1992, Vol. C, Tables 4.2.6.8 and 6.1.1.4)
;
O O 0.0106 0.0060
;
International Tables for Crystallography
(1992, Vol. C, Tables 4.2.6.8 and 6.1.1.4)
;

loop_
_geom_angle_atom_site_label_1
_geom_angle_atom_site_label_2
_geom_angle_atom_site_label_3
_geom_angle
_geom_angle_publ_flag
C1 Te1 C13 94.5(4) yes
C1 Te1 C19 96.8(4) yes
C13 Te1 C19 94.6(4) yes
O1 S1 O2 114.9(5) yes
O1 S1 O3 115.2(4) yes
O1 S1 C20 103.5(5) yes
O2 S1 O3 114.5(5) yes
O2 S1 C20 102.5(5) yes
O3 S1 C20 103.9(5) yes
Te1 C1 C2 114.9(7) yes
Te1 C1 C10 123.8(8) yes
C2 C1 C10 120.9(8) yes
C1 C2 C3 121.3(9) yes
C2 C3 C4 119.9(10) yes
C3 C4 C5 119.1(9) yes
C3 C4 C11 131.4(10) yes
C5 C4 C11 109.5(8) yes
C4 C5 C6 112.1(8) yes
C4 C5 C10 123.6(9) yes
C6 C5 C10 124.3(9) yes
C5 C6 C7 119.9(9) yes
C5 C6 C12 107.5(9) yes
C7 C6 C12 132.6(9) yes
C6 C7 C8 119.1(9) yes
C7 C8 C9 120.7(10) yes
Br1 C9 C8 115.5(8) yes
Br1 C9 C10 121.8(7) yes
C8 C9 C10 122.6(9) yes
C1 C10 C5 115.0(9) yes
C1 C10 C9 131.6(9) yes
C5 C10 C9 113.3(8) yes
C4 C11 C12 103.9(8) yes
C6 C12 C11 106.9(8) yes
Te1 C13 C14 119.9(8) yes
Te1 C13 C18 118.6(7) yes
C14 C13 C18 121.4(10) yes
C13 C14 C15 119.7(10) yes
C14 C15 C16 120.6(10) yes
C15 C16 C17 118.1(11) yes
C16 C17 C18 121.8(10) yes
C13 C18 C17 118.3(10) yes
S1 C20 F1 111.3(7) yes
S1 C20 F2 113.1(8) yes
S1 C20 F3 112.3(9) yes
F1 C20 F2 106.4(10) yes
F1 C20 F3 105.8(9) yes
F2 C20 F3 107.5(8) yes
C1 C2 H2 119.339 no
C3 C2 H2 119.335 no
C2 C3 H3 120.055 no
C4 C3 H3 120.059 no
C6 C7 H7 120.470 no
C8 C7 H7 120.457 no
C7 C8 H8 119.641 no
C9 C8 H8 119.643 no
C4 C11 H11 128.026 no
C12 C11 H11 128.032 no
C6 C12 H12 126.542 no
C11 C12 H12 126.533 no
C13 C14 H14 120.130 no
C15 C14 H14 120.131 no
C14 C15 H15 119.680 no
C16 C15 H15 119.675 no
C15 C16 H16 120.956 no
C17 C16 H16 120.953 no
C16 C17 H17 119.083 no
C18 C17 H17 119.081 no
C13 C18 H18 120.847 no
C17 C18 H18 120.850 no
Te1 C19 H19A 109.472 no
Te1 C19 H19B 109.466 no
Te1 C19 H19C 109.471 no
H19A C19 H19B 109.469 no
H19A C19 H19C 109.470 no
H19B C19 H19C 109.479 no

loop_
_geom_bond_atom_site_label_1
_geom_bond_atom_site_label_2
_geom_bond_distance
_geom_bond_publ_flag
Te1 C1 2.151(9) yes
Te1 C13 2.124(10) yes
Te1 C19 2.110(9) yes
Br1 C9 1.918(10) yes
S1 O1 1.444(7) yes
S1 O2 1.447(8) yes
S1 O3 1.448(8) yes
S1 C20 1.808(12) yes
F1 C20 1.354(15) yes
F2 C20 1.339(13) yes
F3 C20 1.335(12) yes
C1 C2 1.388(15) yes
C1 C10 1.450(13) yes
C2 C3 1.431(13) yes
C3 C4 1.364(14) yes
C4 C5 1.421(15) yes
C4 C11 1.508(13) yes
C5 C6 1.413(13) yes
C5 C10 1.430(13) yes
C6 C7 1.328(16) yes
C6 C12 1.512(14) yes
C7 C8 1.438(14) yes
C8 C9 1.382(13) yes
C9 C10 1.415(14) yes
C11 C12 1.546(15) yes
C13 C14 1.377(13) yes
C13 C18 1.378(15) yes
C14 C15 1.389(16) yes
C15 C16 1.396(16) yes
C16 C17 1.388(15) yes
C17 C18 1.398(15) yes
C2 H2 0.950 no
C3 H3 0.950 no
C7 H7 0.950 no
C8 H8 0.950 no
C11 H11 0.950 no
C12 H12 0.950 no
C14 H14 0.950 no
C15 H15 0.950 no
C16 H16 0.950 no
C17 H17 0.950 no
C18 H18 0.950 no
C19 H19A 0.980 no
C19 H19B 0.980 no
C19 H19C 0.980 no

loop_
_geom_contact_atom_site_label_1
_geom_contact_atom_site_label_2
_geom_contact_distance
_geom_contact_publ_flag
_geom_contact_site_symmetry_2
Te1 Br1 3.2848(14) no .
Br1 C1 3.434(11) no .
Br1 C13 3.517(8) no .
F1 O1 2.968(10) no .
F1 O3 2.964(11) no .
F2 O1 2.969(9) no .
F2 O2 2.974(11) no .
F3 O2 2.954(10) no .
F3 O3 2.967(9) no .
C1 C4 2.833(13) no .
C1 C14 3.337(14) no .
C2 C5 2.770(13) no .
C2 C19 3.124(12) no .
C3 C10 2.877(15) no .
C4 C7 3.591(15) no .
C5 C8 2.731(15) no .
C6 C9 2.790(13) no .
C7 C10 2.880(13) no .
C13 C16 2.784(16) no .
C14 C17 2.758(15) no .
C14 C19 3.434(15) no .
C15 C18 2.783(15) no .
Te1 O2 2.895(8) no 1_565
Te1 O3 3.088(7) no 2_556
Br1 Br1 3.4927(17) no 2_556
F1 C3 3.385(14) no 2_555
F1 C17 3.435(12) no 2_556
F1 C18 3.242(11) no 2_556
F2 F2 3.251(9) no 2_545
F2 C3 3.570(14) no 2_555
F2 C8 3.552(11) no .
F3 C2 3.205(11) no 1_445
F3 C3 3.218(11) no 1_445
F3 C12 3.528(13) no 2_545
O1 C8 3.380(14) no .
O1 C16 3.398(12) no 2_656
O2 Te1 2.895(8) no 1_545
O2 C1 3.265(13) no 1_545
O2 C2 3.334(12) no 1_545
O2 C12 3.536(11) no 2_545
O2 C19 3.202(11) no 1_545
O3 Te1 3.088(7) no 2_556
O3 C13 3.408(11) no 2_556
O3 C14 3.378(12) no 1_445
O3 C18 3.318(12) no 2_556
O3 C19 3.456(12) no 1_445
O3 C19 3.144(12) no 2_556
C1 O2 3.265(13) no 1_565
C2 F3 3.205(11) no 1_665
C2 O2 3.334(12) no 1_565
C3 F1 3.385(14) no 2_555
C3 F2 3.570(14) no 2_555
C3 F3 3.218(11) no 1_665
C8 F2 3.552(11) no .
C8 O1 3.380(14) no .
C12 F3 3.528(13) no 2_545
C12 O2 3.536(11) no 2_545
C13 O3 3.408(11) no 2_556
C14 O3 3.378(12) no 1_665
C16 O1 3.398(12) no 2_656
C17 F1 3.435(12) no 2_556
C18 F1 3.242(11) no 2_556
C18 O3 3.318(12) no 2_556
C19 O2 3.202(11) no 1_565
C19 O3 3.456(12) no 1_665
C19 O3 3.144(12) no 2_556
Te1 H2 2.9834 no .
Te1 H14 3.0857 no .
Te1 H18 3.0683 no .
Br1 H8 2.8281 no .
Br1 H18 3.4170 no .
C1 H3 3.3079 no .
C1 H14 2.9089 no .
C1 H19A 3.0703 no .
C1 H19C 3.5068 no .
C2 H14 3.1931 no .
C2 H19A 2.7415 no .
C2 H19C 3.2369 no .
C3 H11 3.0076 no .
C4 H2 3.2676 no .
C4 H12 3.3290 no .
C5 H3 3.2650 no .
C5 H7 3.2394 no .
C5 H11 3.3081 no .
C5 H12 3.2740 no .
C6 H8 3.2348 no .
C6 H11 3.3810 no .
C7 H12 2.9835 no .
C9 H7 3.3051 no .
C10 H2 3.3238 no .
C10 H8 3.3021 no .
C10 H14 3.4913 no .
C11 H3 2.8537 no .
C12 H7 2.8475 no .
C13 H15 3.2478 no .
C13 H17 3.2389 no .
C13 H19A 3.1882 no .
C13 H19B 3.1895 no .
C14 H16 3.2805 no .
C14 H18 3.2602 no .
C14 H19A 3.1032 no .
C14 H19B 3.5706 no .
C15 H17 3.2463 no .
C16 H14 3.2764 no .
C16 H18 3.2911 no .
C17 H15 3.2487 no .
C18 H14 3.2559 no .
C18 H16 3.2931 no .
C19 H2 2.5115 no .
C19 H14 3.1586 no .
H2 H3 2.3725 no .
H2 H14 3.3735 no .
H2 H19A 2.1367 no .
H2 H19B 3.4703 no .
H2 H19C 2.4615 no .
H3 H11 2.9399 no .
H7 H8 2.3898 no .
H7 H12 2.9230 no .
H11 H12 2.6973 no .
H14 H15 2.3366 no .
H14 H19A 2.6064 no .
H14 H19B 3.4832 no .
H15 H16 2.3549 no .
H16 H17 2.3388 no .
H17 H18 2.3469 no .
Te1 H15 3.5724 no 1_455
Br1 H15 3.0630 no 1_455
Br1 H16 3.1069 no 2_656
Br1 H18 3.3820 no 2_556
S1 H8 3.5101 no .
S1 H18 3.2902 no 2_556
S1 H19C 3.1385 no 1_545
F1 H3 2.5102 no 2_555
F1 H8 3.2742 no .
F1 H17 3.1291 no 2_556
F1 H18 2.7805 no 2_556
F1 H19A 3.1817 no 1_445
F2 H2 3.5581 no 2_555
F2 H3 3.0026 no 2_555
F2 H7 3.0760 no .
F2 H7 2.8799 no 2_545
F2 H8 2.9435 no .
F3 H2 2.9421 no 1_445
F3 H3 2.9985 no 1_445
F3 H7 2.9003 no 2_545
F3 H12 2.8984 no 2_545
F3 H14 3.3312 no 1_445
F3 H19A 2.9587 no 1_445
O1 H8 2.4492 no .
O1 H16 2.9269 no 2_656
O1 H18 2.8913 no 2_556
O1 H19C 2.7451 no 1_545
O2 H2 2.9929 no 1_545
O2 H7 3.2222 no 2_545
O2 H12 2.8476 no 2_545
O2 H19C 2.6467 no 1_545
O3 H14 3.0030 no 1_445
O3 H18 2.9856 no 2_556
O3 H19A 2.7520 no 1_445
O3 H19B 3.2796 no 1_445
O3 H19B 2.5320 no 2_556
O3 H19C 3.5778 no 2_556
C8 H16 3.3833 no 2_656
C9 H16 3.4307 no 2_656
C11 H15 3.4857 no 2_655
C11 H17 3.3207 no 1_554
C12 H14 3.1048 no 2_655
C12 H15 3.2661 no 2_655
C13 H19B 2.9057 no 2_666
C14 H12 3.0299 no 2_655
C14 H19B 2.7995 no 2_666
C15 H11 3.4361 no 2_655
C15 H12 3.2047 no 2_655
C15 H19B 3.0675 no 2_666
C15 H19C 3.4289 no 2_666
C16 H19B 3.4012 no 2_666
C16 H19C 3.2341 no 2_666
C17 H11 3.3002 no 1_556
C17 H19B 3.4687 no 2_666
C17 H19C 3.3949 no 2_666
C18 H19B 3.2546 no 2_666
C19 H19B 3.2046 no 2_666
C20 H3 3.3015 no 2_555
C20 H7 3.3192 no 2_545
C20 H8 3.3642 no .
C20 H18 3.5678 no 2_556
C20 H19A 3.4176 no 1_445
H2 F2 3.5581 no 2_555
H2 F3 2.9421 no 1_665
H2 O2 2.9929 no 1_565
H3 F1 2.5102 no 2_555
H3 F2 3.0026 no 2_555
H3 F3 2.9985 no 1_665
H3 C20 3.3015 no 2_555
H7 F2 3.0760 no .
H7 F2 2.8799 no 2_545
H7 F3 2.9003 no 2_545
H7 O2 3.2222 no 2_545
H7 C20 3.3192 no 2_545
H8 S1 3.5101 no .
H8 F1 3.2742 no .
H8 F2 2.9435 no .
H8 O1 2.4492 no .
H8 C20 3.3642 no .
H8 H16 3.0223 no 2_656
H11 C15 3.4361 no 2_655
H11 C17 3.3002 no 1_554
H11 H14 3.4906 no 2_655
H11 H15 3.1808 no 2_655
H11 H17 2.3923 no 1_554
H12 F3 2.8984 no 2_545
H12 O2 2.8476 no 2_545
H12 C14 3.0299 no 2_655
H12 C15 3.2047 no 2_655
H12 H14 2.3596 no 2_655
H12 H15 2.7110 no 2_655
H14 F3 3.3312 no 1_665
H14 O3 3.0030 no 1_665
H14 C12 3.1048 no 2_655
H14 H11 3.4906 no 2_655
H14 H12 2.3596 no 2_655
H14 H19B 3.1415 no 2_666
H15 Te1 3.5724 no 1_655
H15 Br1 3.0630 no 1_655
H15 C11 3.4857 no 2_655
H15 C12 3.2661 no 2_655
H15 H11 3.1808 no 2_655
H15 H12 2.7110 no 2_655
H15 H19B 3.5477 no 2_666
H16 Br1 3.1069 no 2_656
H16 O1 2.9269 no 2_656
H16 C8 3.3833 no 2_656
H16 C9 3.4307 no 2_656
H16 H8 3.0223 no 2_656
H16 H19C 3.5163 no 2_666
H17 F1 3.1291 no 2_556
H17 C11 3.3207 no 1_556
H17 H11 2.3923 no 1_556
H18 Br1 3.3820 no 2_556
H18 S1 3.2902 no 2_556
H18 F1 2.7805 no 2_556
H18 O1 2.8913 no 2_556
H18 O3 2.9856 no 2_556
H18 C20 3.5678 no 2_556
H19A F1 3.1817 no 1_665
H19A F3 2.9587 no 1_665
H19A O3 2.7520 no 1_665
H19A C20 3.4176 no 1_665
H19A H19B 3.1576 no 2_666
H19B O3 3.2796 no 1_665
H19B O3 2.5320 no 2_556
H19B C13 2.9057 no 2_666
H19B C14 2.7995 no 2_666
H19B C15 3.0675 no 2_666
H19B C16 3.4012 no 2_666
H19B C17 3.4687 no 2_666
H19B C18 3.2546 no 2_666
H19B C19 3.2046 no 2_666
H19B H14 3.1415 no 2_666
H19B H15 3.5477 no 2_666
H19B H19A 3.1576 no 2_666
H19B H19B 2.5630 no 2_666
H19C S1 3.1385 no 1_565
H19C O1 2.7451 no 1_565
H19C O2 2.6467 no 1_565
H19C O3 3.5778 no 2_556
H19C C15 3.4289 no 2_666
H19C C16 3.2341 no 2_666
H19C C17 3.3949 no 2_666
H19C H16 3.5163 no 2_666

loop_
_geom_torsion_atom_site_label_1
_geom_torsion_atom_site_label_2
_geom_torsion_atom_site_label_3
_geom_torsion_atom_site_label_4
_geom_torsion
_geom_torsion_publ_flag
C1 Te1 C13 C14 42.8(6) no
C1 Te1 C13 C18 -140.9(6) no
C13 Te1 C1 C2 -109.1(6) no
C13 Te1 C1 C10 63.8(7) no
C19 Te1 C1 C2 -14.0(7) no
C19 Te1 C1 C10 159.0(7) no
C19 Te1 C13 C14 -54.4(6) no
C19 Te1 C13 C18 122.0(6) no
O1 S1 C20 F1 -61.2(8) no
O1 S1 C20 F2 58.6(8) no
O1 S1 C20 F3 -179.6(7) no
O2 S1 C20 F1 179.1(7) no
O2 S1 C20 F2 -61.2(8) no
O2 S1 C20 F3 60.7(8) no
O3 S1 C20 F1 59.5(8) no
O3 S1 C20 F2 179.3(7) no
O3 S1 C20 F3 -58.9(8) no
Te1 C1 C2 C3 172.3(6) no
Te1 C1 C10 C5 -170.4(5) no
Te1 C1 C10 C9 11.5(14) no
C2 C1 C10 C5 2.1(13) no
C2 C1 C10 C9 -176.0(9) no
C10 C1 C2 C3 -0.8(14) no
C1 C2 C3 C4 -2.3(15) no
C2 C3 C4 C5 3.9(14) no
C2 C3 C4 C11 -177.0(9) no
C3 C4 C5 C6 177.3(8) no
C3 C4 C5 C10 -2.6(14) no
C3 C4 C11 C12 -176.9(10) no
C5 C4 C11 C12 2.3(10) no
C11 C4 C5 C6 -2.0(11) no
C11 C4 C5 C10 178.1(8) no
C4 C5 C6 C7 -179.5(8) no
C4 C5 C6 C12 0.8(11) no
C4 C5 C10 C1 -0.4(13) no
C4 C5 C10 C9 178.0(8) no
C6 C5 C10 C1 179.8(8) no
C6 C5 C10 C9 -1.8(13) no
C10 C5 C6 C7 0.3(14) no
C10 C5 C6 C12 -179.3(8) no
C5 C6 C7 C8 0.5(15) no
C5 C6 C12 C11 0.6(10) no
C7 C6 C12 C11 -178.9(11) no
C12 C6 C7 C8 -180.0(10) no
C6 C7 C8 C9 0.3(15) no
C7 C8 C9 Br1 175.1(8) no
C7 C8 C9 C10 -1.9(15) no
Br1 C9 C10 C1 3.8(14) no
Br1 C9 C10 C5 -174.3(5) no
C8 C9 C10 C1 -179.3(9) no
C8 C9 C10 C5 2.6(13) no
C4 C11 C12 C6 -1.7(10) no
Te1 C13 C14 C15 176.9(5) no
Te1 C13 C18 C17 -176.5(5) no
C14 C13 C18 C17 -0.2(12) no
C18 C13 C14 C15 0.7(12) no
C13 C14 C15 C16 -1.0(13) no
C14 C15 C16 C17 0.8(13) no
C15 C16 C17 C18 -0.3(12) no
C16 C17 C18 C13 -0.0(12) no

loop_
_cod_related_entry_id
_cod_related_entry_database
_cod_related_entry_code
1 ChemSpider 30661255
